data_2207341
loop_
_publ_author_name
'Shi, Jing Min'
'Zhang, Feng Xia'
'Wu, Chang Ju'
'Liu, Lian Dong'

_publ_section_title
<i>trans</i>-Bis[4-acetyl-3-methyl-1-phenyl-1<i>H</i>-pyrazol-5(4<i>H</i>)-onato-\k^2^<i>O</i>,<i>O</i>']diethanolcobalt(II)
_journal_coeditor_code SJ6133
_journal_issue 11
_journal_name_full 'Acta Crystallographica Section E'
_journal_page_first m2320
_journal_page_last m2321
_journal_paper_doi 10.1107/S1600536805032678
_journal_volume 61
_journal_year 2005
_chemical_formula_iupac '[Co (C12 H11 N2 O2)2 (C2 H6 O)2]'
_chemical_formula_moiety 'C28 H34 Co N4 O6'
_chemical_formula_sum 'C28 H34 Co N4 O6'
_chemical_formula_weight 581.52
_chemical_name_systematic
;
trans-Diethanolbis[1-phenyl-3-methyl-4-acetyl-1H-pyrazol-5(4H)-onato-
\k^2^O,O']cobalt(II)
;
_space_group_IT_number 14
_symmetry_cell_setting monoclinic
_symmetry_space_group_name_Hall '-P 2yn'
_symmetry_space_group_name_H-M 'P 1 21/n 1'
_atom_sites_solution_hydrogens geom
_atom_sites_solution_primary direct
_atom_sites_solution_secondary difmap
_audit_creation_method SHELXL97
_cell_angle_alpha 90.00
_cell_angle_beta 109.070(2)
_cell_angle_gamma 90.00
_cell_formula_units_Z 2
_cell_length_a 9.5694(13)
_cell_length_b 14.3386(19)
_cell_length_c 10.7533(15)
_cell_measurement_reflns_used 5383
_cell_measurement_temperature 298(2)
_cell_measurement_theta_max 27.7695
_cell_measurement_theta_min 2.4565
_cell_volume 1394.5(3)
_computing_cell_refinement SMART
_computing_data_collection 'SMART (Bruker, 1997)'
_computing_data_reduction 'SAINT (Bruker, 1997)'
_computing_molecular_graphics SHELXTL
_computing_publication_material SHELXTL
_computing_structure_refinement SHELXTL
_computing_structure_solution 'SHELXTL (Bruker, 2001)'
_diffrn_ambient_temperature 298(2)
_diffrn_measured_fraction_theta_full 0.998
_diffrn_measured_fraction_theta_max 0.998
_diffrn_measurement_device_type 'Bruker SMART APEX CCD area-detector'
_diffrn_measurement_method '\f and \w'
_diffrn_radiation_monochromator graphite
_diffrn_radiation_source 'fine-focus sealed tube'
_diffrn_radiation_type MoK\a
_diffrn_radiation_wavelength 0.71073
_diffrn_reflns_av_R_equivalents 0.0398
_diffrn_reflns_av_sigmaI/netI 0.0334
_diffrn_reflns_limit_h_max 11
_diffrn_reflns_limit_h_min -8
_diffrn_reflns_limit_k_max 17
_diffrn_reflns_limit_k_min -14
_diffrn_reflns_limit_l_max 11
_diffrn_reflns_limit_l_min -13
_diffrn_reflns_number 7335
_diffrn_reflns_theta_full 25.50
_diffrn_reflns_theta_max 25.50
_diffrn_reflns_theta_min 2.46
_diffrn_standards_number 0
_exptl_absorpt_coefficient_mu 0.664
_exptl_absorpt_correction_T_max 0.8787
_exptl_absorpt_correction_T_min 0.7326
_exptl_absorpt_correction_type multi-scan
_exptl_absorpt_process_details '(SADABS; Sheldrick, 1996)'
_exptl_crystal_colour orange
_exptl_crystal_density_diffrn 1.385
_exptl_crystal_density_method 'not measured'
_exptl_crystal_description prism
_exptl_crystal_F_000 610
_exptl_crystal_size_max 0.50
_exptl_crystal_size_mid 0.30
_exptl_crystal_size_min 0.20
_refine_diff_density_max 0.322
_refine_diff_density_min -0.329
_refine_ls_extinction_method none
_refine_ls_goodness_of_fit_ref 1.081
_refine_ls_hydrogen_treatment constr
_refine_ls_matrix_type full
_refine_ls_number_parameters 181
_refine_ls_number_reflns 2589
_refine_ls_number_restraints 2
_refine_ls_restrained_S_all 1.083
_refine_ls_R_factor_all 0.0413
_refine_ls_R_factor_gt 0.0377
_refine_ls_shift/su_max 0.000
_refine_ls_shift/su_mean 0.000
_refine_ls_structure_factor_coef Fsqd
_refine_ls_weighting_details 'calc w = 1/[\s^2^(Fo^2^)+(0.05P)^2^+0.5209P] where P = (Fo^2^+2Fc^2^)/3'
_refine_ls_weighting_scheme calc
_refine_ls_wR_factor_gt 0.0959
_refine_ls_wR_factor_ref 0.0982
_reflns_number_gt 2380
_reflns_number_total 2589
_reflns_threshold_expression I>2\s(I)
_cod_data_source_file sj6133.cif
_cod_data_source_block I
_cod_depositor_comments
;
The following automatic conversions were performed:
'_symmetry_cell_setting' value 'Monoclinic' changed to 'monoclinic'
according to '/home/saulius/struct/CIF-dictionaries/cif_core.dic'
dictionary named 'cif_core.dic' version 2.4.1 from
2010-06-29.

'_geom_bond_publ_flag' value 'Y' changed to 'y' according to
'/home/saulius/struct/CIF-dictionaries/cif_core.dic' dictionary named
'cif_core.dic' version 2.4.1 from 2010-06-29 (3
times).

'_geom_angle_publ_flag' value 'Y' changed to 'y' according to
'/home/saulius/struct/CIF-dictionaries/cif_core.dic' dictionary named
'cif_core.dic' version 2.4.1 from 2010-06-29 (3 times).

Automatic conversion script
Id: cif_fix_enum 1527 2010-12-29 10:47:43Z saulius 

The following automatic conversions were performed:

'_symmetry_cell_setting' value 'Monoclinic' changed to 'monoclinic'
according to /home/saulius/struct/CIF-dictionaries/cif_core.dic
dictionary named 'cif_core.dic' version 2.4.1 from
2010-06-29.

'_geom_bond_publ_flag' value 'Y' changed to 'y'
according to /home/saulius/struct/CIF-dictionaries/cif_core.dic
dictionary named 'cif_core.dic' version 2.4.1 from 2010-06-29 (3
times).

'_geom_angle_publ_flag' value 'Y' changed to 'y' according
to /home/saulius/struct/CIF-dictionaries/cif_core.dic dictionary
named 'cif_core.dic' version 2.4.1 from 2010-06-29 (3 times).

Automatic conversion script
Id: cif_fix_values 1715 2011-07-08 13:25:40Z adriana 
;
_cod_original_sg_symbol_H-M 'P 21/n'
_cod_database_code 2207341
_cod_database_fobs_code 2207341

loop_
_symmetry_equiv_pos_as_xyz
'x, y, z'
'-x+1/2, y+1/2, -z+1/2'
'-x, -y, -z'
'x-1/2, -y-1/2, z-1/2'

loop_
_atom_site_label
_atom_site_fract_x
_atom_site_fract_y
_atom_site_fract_z
_atom_site_U_iso_or_equiv
_atom_site_adp_type
_atom_site_calc_flag
_atom_site_refinement_flags
_atom_site_occupancy
_atom_site_type_symbol
Co1 0.5000 0.5000 0.5000 0.02758(14) Uani d SU 1 Co
O2 0.63270(16) 0.54071(10) 0.68221(13) 0.0374(4) Uani d . 1 O
O1 0.61979(16) 0.58444(10) 0.41486(13) 0.0344(3) Uani d U 1 O
N2 0.8338(2) 0.74299(12) 0.80102(17) 0.0387(4) Uani d . 1 N
O3 0.36545(19) 0.61788(11) 0.49230(16) 0.0465(4) Uani d D 1 O
H16 0.3556 0.6648 0.4358 0.070 Uiso d RD 1 H
C4 0.7285(2) 0.67816(13) 0.59947(19) 0.0305(4) Uani d . 1 C
C7 0.6885(2) 0.65674(14) 0.46323(19) 0.0300(4) Uani d . 1 C
N1 0.7666(2) 0.65901(12) 0.81354(16) 0.0362(4) Uani d . 1 N
C3 0.7007(2) 0.61732(13) 0.69411(19) 0.0306(4) Uani d . 1 C
C5 0.8100(2) 0.75447(14) 0.6746(2) 0.0336(4) Uani d . 1 C
C9 0.7978(2) 0.61877(14) 0.94041(19) 0.0341(5) Uani d . 1 C
C10 0.6882(3) 0.57725(18) 0.9771(2) 0.0488(6) Uani d . 1 C
H15 0.5919 0.5752 0.9189 0.059 Uiso calc R 1 H
C6 0.8631(3) 0.84198(16) 0.6300(2) 0.0460(6) Uani d . 1 C
H10A 0.9034 0.8828 0.7039 0.069 Uiso calc R 1 H
H8B 0.7820 0.8723 0.5655 0.069 Uiso calc R 1 H
H9C 0.9382 0.8272 0.5919 0.069 Uiso calc R 1 H
C14 0.9401(3) 0.6223(2) 1.0268(2) 0.0537(6) Uani d . 1 C
H11 1.0140 0.6515 1.0024 0.064 Uiso calc R 1 H
C8 0.7293(3) 0.72126(16) 0.3700(2) 0.0431(5) Uani d . 1 C
H7A 0.7064 0.6920 0.2854 0.065 Uiso calc R 1 H
H6B 0.8332 0.7347 0.4037 0.065 Uiso calc R 1 H
H5C 0.6742 0.7782 0.3614 0.065 Uiso calc R 1 H
C12 0.8635(4) 0.5405(2) 1.1862(2) 0.0634(8) Uani d . 1 C
H13 0.8858 0.5135 1.2691 0.076 Uiso calc R 1 H
C11 0.7216(4) 0.5385(2) 1.1007(3) 0.0624(8) Uani d . 1 C
H14 0.6472 0.5109 1.1262 0.075 Uiso calc R 1 H
C13 0.9727(3) 0.5824(2) 1.1494(3) 0.0674(8) Uani d . 1 C
H12 1.0691 0.5838 1.2074 0.081 Uiso calc R 1 H
C2 0.2940(3) 0.6419(2) 0.5854(3) 0.0544(6) Uani d . 1 C
H18A 0.3261 0.7036 0.6200 0.065 Uiso calc R 1 H
H1B 0.3243 0.5983 0.6582 0.065 Uiso calc R 1 H
C1 0.1341(4) 0.6411(3) 0.5296(4) 0.0930(12) Uani d . 1 C
H4A 0.1025 0.6899 0.4654 0.139 Uiso calc R 1 H
H2B 0.0919 0.6508 0.5982 0.139 Uiso calc R 1 H
H3C 0.1020 0.5819 0.4883 0.139 Uiso calc R 1 H

loop_
_atom_site_aniso_label
_atom_site_aniso_U_11
_atom_site_aniso_U_22
_atom_site_aniso_U_33
_atom_site_aniso_U_12
_atom_site_aniso_U_13
_atom_site_aniso_U_23
Co1 0.0324(2) 0.0216(2) 0.0257(2) -0.00447(14) 0.00539(15) -0.00111(13)
O2 0.0483(8) 0.0307(8) 0.0272(7) -0.0144(7) 0.0039(6) 0.0010(6)
O1 0.0433(8) 0.0302(7) 0.0288(7) -0.0083(6) 0.0106(6) -0.0021(5)
N2 0.0489(11) 0.0304(9) 0.0338(9) -0.0167(8) 0.0096(8) -0.0030(7)
O3 0.0630(10) 0.0367(8) 0.0495(9) 0.0187(7) 0.0317(8) 0.0131(7)
C4 0.0346(10) 0.0253(9) 0.0300(10) -0.0045(8) 0.0082(8) -0.0010(8)
C7 0.0298(9) 0.0282(10) 0.0307(10) -0.0011(8) 0.0084(8) -0.0004(8)
N1 0.0481(10) 0.0300(9) 0.0284(8) -0.0153(8) 0.0095(8) -0.0027(7)
C3 0.0345(10) 0.0259(10) 0.0282(9) -0.0043(8) 0.0056(8) -0.0017(8)
C5 0.0370(10) 0.0299(10) 0.0319(10) -0.0076(9) 0.0084(8) -0.0014(8)
C9 0.0459(11) 0.0291(10) 0.0273(10) -0.0066(9) 0.0118(9) -0.0045(8)
C10 0.0526(14) 0.0523(14) 0.0406(12) -0.0177(12) 0.0140(11) -0.0014(10)
C6 0.0594(14) 0.0366(12) 0.0391(12) -0.0190(11) 0.0121(10) -0.0014(9)
C14 0.0491(14) 0.0705(17) 0.0393(13) -0.0116(13) 0.0113(11) 0.0070(12)
C8 0.0546(13) 0.0434(12) 0.0332(11) -0.0129(10) 0.0169(10) 0.0004(9)
C12 0.096(2) 0.0602(17) 0.0326(12) -0.0092(16) 0.0184(14) 0.0070(12)
C11 0.085(2) 0.0644(17) 0.0455(14) -0.0283(16) 0.0317(14) -0.0004(13)
C13 0.0633(17) 0.089(2) 0.0394(14) -0.0049(16) 0.0023(12) 0.0117(14)
C2 0.0696(17) 0.0526(15) 0.0464(14) 0.0066(13) 0.0263(12) 0.0004(11)
C1 0.067(2) 0.138(4) 0.083(2) 0.013(2) 0.0365(18) 0.016(2)

loop_
_atom_type_symbol
_atom_type_description
_atom_type_scat_dispersion_real
_atom_type_scat_dispersion_imag
_atom_type_scat_source
C C 0.0033 0.0016 'International Tables Vol C Tables 4.2.6.8 and 6.1.1.4'
H H 0.0000 0.0000 'International Tables Vol C Tables 4.2.6.8 and 6.1.1.4'
N N 0.0061 0.0033 'International Tables Vol C Tables 4.2.6.8 and 6.1.1.4'
O O 0.0106 0.0060 'International Tables Vol C Tables 4.2.6.8 and 6.1.1.4'
Co Co 0.3494 0.9721 'International Tables Vol C Tables 4.2.6.8 and 6.1.1.4'

loop_
_geom_angle_atom_site_label_1
_geom_angle_atom_site_label_2
_geom_angle_atom_site_label_3
_geom_angle_site_symmetry_1
_geom_angle_site_symmetry_3
_geom_angle
_geom_angle_publ_flag
O2 Co1 O2 . 3_666 180.0 ?
O2 Co1 O1 . 3_666 90.20(6) ?
O2 Co1 O1 3_666 3_666 89.80(6) ?
O2 Co1 O1 . . 89.80(6) y
O2 Co1 O1 3_666 . 90.20(6) ?
O1 Co1 O1 3_666 . 180.00(6) ?
O2 Co1 O3 . 3_666 90.64(7) ?
O2 Co1 O3 3_666 3_666 89.36(7) ?
O1 Co1 O3 3_666 3_666 86.17(6) ?
O1 Co1 O3 . 3_666 93.83(6) ?
O2 Co1 O3 . . 89.36(7) y
O2 Co1 O3 3_666 . 90.64(7) ?
O1 Co1 O3 3_666 . 93.83(6) ?
O1 Co1 O3 . . 86.17(6) y
O3 Co1 O3 3_666 . 180.0 ?
C3 O2 Co1 . . 119.00(12) ?
C7 O1 Co1 . . 126.40(13) ?
C5 N2 N1 . . 106.21(15) ?
C2 O3 Co1 . . 126.31(14) ?
C2 O3 H16 . . 109.2 ?
Co1 O3 H16 . . 124.0 ?
C7 C4 C3 . . 123.50(17) ?
C7 C4 C5 . . 131.35(19) ?
C3 C4 C5 . . 104.98(17) ?
O1 C7 C4 . . 122.49(18) ?
O1 C7 C8 . . 116.68(17) ?
C4 C7 C8 . . 120.83(18) ?
C3 N1 N2 . . 111.86(15) ?
C3 N1 C9 . . 127.70(17) ?
N2 N1 C9 . . 119.04(15) ?
O2 C3 N1 . . 122.63(17) ?
O2 C3 C4 . . 131.96(17) ?
N1 C3 C4 . . 105.41(16) ?
N2 C5 C4 . . 111.53(18) ?
N2 C5 C6 . . 118.46(18) ?
C4 C5 C6 . . 129.97(19) ?
C10 C9 C14 . . 120.2(2) ?
C10 C9 N1 . . 120.8(2) ?
C14 C9 N1 . . 119.0(2) ?
C9 C10 C11 . . 119.6(2) ?
C9 C10 H15 . . 120.2 ?
C11 C10 H15 . . 120.2 ?
C5 C6 H10A . . 109.5 ?
C5 C6 H8B . . 109.5 ?
H10A C6 H8B . . 109.5 ?
C5 C6 H9C . . 109.5 ?
H10A C6 H9C . . 109.5 ?
H8B C6 H9C . . 109.5 ?
C9 C14 C13 . . 119.7(2) ?
C9 C14 H11 . . 120.1 ?
C13 C14 H11 . . 120.1 ?
C7 C8 H7A . . 109.5 ?
C7 C8 H6B . . 109.5 ?
H7A C8 H6B . . 109.5 ?
C7 C8 H5C . . 109.5 ?
H7A C8 H5C . . 109.5 ?
H6B C8 H5C . . 109.5 ?
C11 C12 C13 . . 119.8(2) ?
C11 C12 H13 . . 120.1 ?
C13 C12 H13 . . 120.1 ?
C12 C11 C10 . . 120.4(3) ?
C12 C11 H14 . . 119.8 ?
C10 C11 H14 . . 119.8 ?
C12 C13 C14 . . 120.2(3) ?
C12 C13 H12 . . 119.9 ?
C14 C13 H12 . . 119.9 ?
O3 C2 C1 . . 113.0(2) ?
O3 C2 H18A . . 109.0 ?
C1 C2 H18A . . 109.0 ?
O3 C2 H1B . . 109.0 ?
C1 C2 H1B . . 109.0 ?
H18A C2 H1B . . 107.8 ?
C2 C1 H4A . . 109.5 ?
C2 C1 H2B . . 109.5 ?
H4A C1 H2B . . 109.5 ?
C2 C1 H3C . . 109.5 ?
H4A C1 H3C . . 109.5 ?
H2B C1 H3C . . 109.5 ?

loop_
_geom_bond_atom_site_label_1
_geom_bond_atom_site_label_2
_geom_bond_site_symmetry_2
_geom_bond_distance
_geom_bond_publ_flag
Co1 O2 . 2.0412(13) y
Co1 O2 3_666 2.0412(13) ?
Co1 O1 3_666 2.0746(14) ?
Co1 O1 . 2.0746(14) y
Co1 O3 3_666 2.1100(15) ?
Co1 O3 . 2.1100(15) y
O2 C3 . 1.262(2) ?
O1 C7 . 1.247(2) ?
N2 C5 . 1.313(3) ?
N2 N1 . 1.392(2) ?
O3 C2 . 1.427(3) ?
O3 H16 . 0.8905 ?
C4 C7 . 1.422(3) ?
C4 C3 . 1.429(3) ?
C4 C5 . 1.431(3) ?
C7 C8 . 1.506(3) ?
N1 C3 . 1.369(2) ?
N1 C9 . 1.420(3) ?
C5 C6 . 1.491(3) ?
C9 C10 . 1.372(3) ?
C9 C14 . 1.376(3) ?
C10 C11 . 1.378(4) ?
C10 H15 . 0.9300 ?
C6 H10A . 0.9600 ?
C6 H8B . 0.9600 ?
C6 H9C . 0.9600 ?
C14 C13 . 1.377(4) ?
C14 H11 . 0.9300 ?
C8 H7A . 0.9600 ?
C8 H6B . 0.9600 ?
C8 H5C . 0.9600 ?
C12 C11 . 1.370(4) ?
C12 C13 . 1.371(4) ?
C12 H13 . 0.9300 ?
C11 H14 . 0.9300 ?
C13 H12 . 0.9300 ?
C2 C1 . 1.450(4) ?
C2 H18A . 0.9700 ?
C2 H1B . 0.9700 ?
C1 H4A . 0.9600 ?
C1 H2B . 0.9600 ?
C1 H3C . 0.9600 ?

loop_
_geom_hbond_atom_site_label_D
_geom_hbond_atom_site_label_H
_geom_hbond_atom_site_label_A
_geom_hbond_site_symmetry_A
_geom_hbond_distance_DH
_geom_hbond_distance_HA
_geom_hbond_distance_DA
_geom_hbond_angle_DHA
_geom_hbond_publ_flag
O3 H16 N2 4_575 0.89 1.92 2.810(2) 174 yes

loop_
_geom_torsion_atom_site_label_1
_geom_torsion_atom_site_label_2
_geom_torsion_atom_site_label_3
_geom_torsion_atom_site_label_4
_geom_torsion_site_symmetry_1
_geom_torsion
O1 Co1 O2 C3 3_666 -156.61(16)
O1 Co1 O2 C3 . 23.39(16)
O3 Co1 O2 C3 3_666 117.22(16)
O3 Co1 O2 C3 . -62.78(16)
O2 Co1 O1 C7 . -27.47(16)
O2 Co1 O1 C7 3_666 152.54(16)
O3 Co1 O1 C7 3_666 -118.09(16)
O3 Co1 O1 C7 . 61.91(16)
O2 Co1 O3 C2 . -56.4(2)
O2 Co1 O3 C2 3_666 123.6(2)
O1 Co1 O3 C2 3_666 33.7(2)
O1 Co1 O3 C2 . -146.3(2)
Co1 O1 C7 C4 . 17.9(3)
Co1 O1 C7 C8 . -162.61(14)
C3 C4 C7 O1 . 3.3(3)
C5 C4 C7 O1 . 177.8(2)
C3 C4 C7 C8 . -176.2(2)
C5 C4 C7 C8 . -1.8(3)
C5 N2 N1 C3 . 0.3(2)
C5 N2 N1 C9 . 167.8(2)
Co1 O2 C3 N1 . 166.12(16)
Co1 O2 C3 C4 . -14.0(3)
N2 N1 C3 O2 . -179.69(19)
C9 N1 C3 O2 . 14.1(3)
N2 N1 C3 C4 . 0.4(2)
C9 N1 C3 C4 . -165.8(2)
C7 C4 C3 O2 . -5.1(4)
C5 C4 C3 O2 . 179.2(2)
C7 C4 C3 N1 . 174.81(19)
C5 C4 C3 N1 . -0.9(2)
N1 N2 C5 C4 . -0.9(2)
N1 N2 C5 C6 . 176.91(19)
C7 C4 C5 N2 . -174.1(2)
C3 C4 C5 N2 . 1.1(2)
C7 C4 C5 C6 . 8.4(4)
C3 C4 C5 C6 . -176.3(2)
C3 N1 C9 C10 . -54.6(3)
N2 N1 C9 C10 . 140.0(2)
C3 N1 C9 C14 . 125.7(2)
N2 N1 C9 C14 . -39.7(3)
C14 C9 C10 C11 . -0.4(4)
N1 C9 C10 C11 . 179.8(2)
C10 C9 C14 C13 . 1.2(4)
N1 C9 C14 C13 . -179.0(3)
C13 C12 C11 C10 . 0.9(5)
C9 C10 C11 C12 . -0.7(4)
C11 C12 C13 C14 . -0.1(5)
C9 C14 C13 C12 . -1.0(5)
Co1 O3 C2 C1 . -116.1(3)
